data_2014726
loop_
_publ_author_name
'Sonar, Vijayakumar N.'
'Parkin, Sean'
'Crooks, Peter A.'

_publ_section_title
;(<i>Z</i>)-3-(1<i>H</i>-Indol-3-yl)-2-(3-thienyl)acrylonitrile and
 (<i>Z</i>)-3-[1-(4-<i>tert</i>-butylbenzyl)-1<i>H</i>-indol-3-yl]-2-(3-thienyl)acrylonitrile
;
_journal_issue 2
_journal_name_full 'Acta Crystallographica Section C'
_journal_page_first o78
_journal_page_last o80
_journal_paper_doi 10.1107/S0108270104032925
_journal_volume 61
_journal_year 2005
_chemical_formula_iupac 'C15 H10 N2 S'
_chemical_formula_moiety 'C15 H10 N2 S'
_chemical_formula_sum 'C15 H10 N2 S'
_chemical_formula_weight 250.31
_chemical_name_systematic
;
(Z)-3-(1H-Indol-3-yl)-2-(3-thienyl)acrylonitrile
;
_space_group_IT_number 14
_symmetry_cell_setting monoclinic
_symmetry_space_group_name_Hall '-P 2ybc'
_symmetry_space_group_name_H-M 'P 1 21/c 1'
_atom_sites_solution_hydrogens geom
_atom_sites_solution_primary direct
_atom_sites_solution_secondary difmap
_audit_creation_method SHELXL-97
_cell_angle_alpha 90.000
_cell_angle_beta 93.241(2)
_cell_angle_gamma 90.000
_cell_formula_units_Z 4
_cell_length_a 12.8530(2)
_cell_length_b 5.6020(6)
_cell_length_c 16.5980(8)
_cell_measurement_reflns_used 5185
_cell_measurement_temperature 90.0(2)
_cell_measurement_theta_max 27.48
_cell_measurement_theta_min 1.00
_cell_volume 1193.19(14)
_computing_cell_refinement 'SCALEPACK (Otwinowski & Minor, 1997)'
_computing_data_collection 'COLLECT (Nonius, 1999)'
_computing_data_reduction 'DENZO--SMN (Otwinowski & Minor, 1997)'
_computing_molecular_graphics 'XP in SHELXTL (Sheldrick, 1995)'
_computing_publication_material
;
SHELX97-2 (Sheldrick, 1997) and local procedures
;
_computing_structure_refinement 'SHELXL97 (Sheldrick, 1997)'
_computing_structure_solution 'SHELXS97 (Sheldrick, 1997)'
_diffrn_ambient_temperature 90.0(2)
_diffrn_detector_area_resol_mean 18
_diffrn_measured_fraction_theta_full .993
_diffrn_measured_fraction_theta_max .993
_diffrn_measurement_device_type 'Nonius KappaCCD diffractometer'
_diffrn_measurement_method '\w scans at fixed \c = 55\%'
_diffrn_radiation_monochromator graphite
_diffrn_radiation_source 'fine-focus sealed tube'
_diffrn_radiation_type MoK\a
_diffrn_radiation_wavelength 0.71073
_diffrn_reflns_av_R_equivalents 0.0869
_diffrn_reflns_av_sigmaI/netI 0.0680
_diffrn_reflns_limit_h_max 16
_diffrn_reflns_limit_h_min -16
_diffrn_reflns_limit_k_max 7
_diffrn_reflns_limit_k_min -7
_diffrn_reflns_limit_l_max 21
_diffrn_reflns_limit_l_min -21
_diffrn_reflns_number 9660
_diffrn_reflns_theta_full 27.44
_diffrn_reflns_theta_max 27.44
_diffrn_reflns_theta_min 1.59
_exptl_absorpt_coefficient_mu 0.251
_exptl_absorpt_correction_T_max 0.9950
_exptl_absorpt_correction_T_min 0.8937
_exptl_absorpt_correction_type multi-scan
_exptl_absorpt_process_details '(SCALEPACK; Otwinowski & Minor, 1997)'
_exptl_crystal_colour yellow
_exptl_crystal_density_diffrn 1.393
_exptl_crystal_density_method 'not measured'
_exptl_crystal_description 'thin plate'
_exptl_crystal_F_000 520
_exptl_crystal_size_max 0.40
_exptl_crystal_size_mid 0.15
_exptl_crystal_size_min 0.02
_refine_diff_density_max .379
_refine_diff_density_min -.279
_refine_ls_extinction_method none
_refine_ls_goodness_of_fit_ref 1.030
_refine_ls_hydrogen_treatment constr
_refine_ls_matrix_type full
_refine_ls_number_parameters 189
_refine_ls_number_reflns 2713
_refine_ls_number_restraints 136
_refine_ls_restrained_S_all 1.022
_refine_ls_R_factor_all 0.0899
_refine_ls_R_factor_gt 0.0473
_refine_ls_shift/su_max 0.016
_refine_ls_shift/su_mean 0.002
_refine_ls_structure_factor_coef Fsqd
_refine_ls_weighting_details 'calc w=1/[\s^2^(Fo^2^)+(0.0528P)^2^+0.2991P] where P=(Fo^2^+2Fc^2^)/3'
_refine_ls_weighting_scheme calc
_refine_ls_wR_factor_gt 0.1004
_refine_ls_wR_factor_ref 0.1157
_reflns_number_gt 1853
_reflns_number_total 2713
_reflns_threshold_expression I>2\s(I)
_cod_data_source_file sk1789.cif
_cod_data_source_block I
_cod_original_sg_symbol_Hall '-P 2ybc '
_cod_original_sg_symbol_H-M 'P 21/c'
_cod_database_code 2014726
_cod_database_fobs_code 2014726

loop_
_symmetry_equiv_pos_as_xyz
'x, y, z'
'-x, y+1/2, -z+1/2'
'-x, -y, -z'
'x, -y-1/2, z-1/2'

loop_
_atom_site_label
_atom_site_fract_x
_atom_site_fract_y
_atom_site_fract_z
_atom_site_U_iso_or_equiv
_atom_site_adp_type
_atom_site_calc_flag
_atom_site_refinement_flags
_atom_site_occupancy
_atom_site_disorder_assembly
_atom_site_disorder_group
_atom_site_type_symbol
C1 0.72944(16) 0.1775(4) 0.47492(11) 0.0224(5) Uani d . 1 . . C
C2 0.65449(17) 0.3510(4) 0.45807(11) 0.0247(5) Uani d . 1 . . C
H2 0.5878 0.3555 0.4799 0.030 Uiso calc R 1 . . H
N1 0.69046(14) 0.5137(3) 0.40562(10) 0.0257(4) Uani d . 1 . . N
H1 0.6554 0.6386 0.3868 0.031 Uiso calc R 1 . . H
C3 0.78990(17) 0.4539(4) 0.38638(11) 0.0232(5) Uani d . 1 . . C
C4 0.85793(18) 0.5673(4) 0.33621(12) 0.0264(5) Uani d . 1 . . C
H4 0.8390 0.7110 0.3087 0.032 Uiso calc R 1 . . H
C5 0.95412(18) 0.4621(4) 0.32812(12) 0.0283(5) Uani d . 1 . . C
H5 1.0028 0.5361 0.2951 0.034 Uiso calc R 1 . . H
C6 0.98117(17) 0.2478(4) 0.36782(12) 0.0277(5) Uani d . 1 . . C
H6 1.0472 0.1777 0.3602 0.033 Uiso calc R 1 . . H
C7 0.91365(16) 0.1373(4) 0.41765(11) 0.0239(5) Uani d . 1 . . C
H7 0.9327 -0.0074 0.4444 0.029 Uiso calc R 1 . . H
C8 0.81688(16) 0.2417(4) 0.42797(11) 0.0222(5) Uani d . 1 . . C
C9 0.73007(17) -0.0200(4) 0.52985(11) 0.0231(5) Uani d . 1 A . C
H9 0.7870 -0.1268 0.5261 0.028 Uiso calc R 1 . . H
C10 0.66219(16) -0.0783(4) 0.58636(11) 0.0225(5) Uani d . 1 . . C
C11 0.6771(3) -0.2792(7) 0.64428(17) 0.0212(5) Uani d PDU 0.944(2) A 1 C
C12 0.7566(4) -0.4554(8) 0.6410(2) 0.0223(5) Uani d PDU 0.944(2) A 1 C
H12 0.8043 -0.4601 0.5993 0.027 Uiso calc PR 0.944(2) A 1 H
C13 0.7587(3) -0.6163(7) 0.7023(2) 0.0263(8) Uani d PDU 0.944(2) A 1 C
H13 0.8069 -0.7441 0.7094 0.032 Uiso calc PR 0.944(2) A 1 H
S1 0.65880(5) -0.55147(12) 0.76607(3) 0.0247(2) Uani d PDU 0.944(2) A 1 S
C14 0.6180(3) -0.3140(5) 0.70967(16) 0.0234(6) Uani d PDU 0.944(2) A 1 C
H14 0.5606 -0.2160 0.7219 0.028 Uiso calc PR 0.944(2) A 1 H
C11' 0.677(6) -0.251(11) 0.631(3) 0.0222(14) Uani d PDU 0.056(2) A 2 C
C12' 0.617(4) -0.258(8) 0.700(3) 0.0223(17) Uiso d PDU 0.056(2) A 2 C
H12' 0.5545 -0.1700 0.7048 0.027 Uiso calc PR 0.056(2) A 2 H
C13' 0.658(3) -0.401(6) 0.7596(18) 0.0240(19) Uiso d PDU 0.056(2) A 2 C
H13' 0.6460 -0.3904 0.8154 0.029 Uiso calc PR 0.056(2) A 2 H
S1' 0.7385(14) -0.612(4) 0.7148(11) 0.0280(15) Uiso d PDU 0.056(2) A 2 S
C14' 0.750(7) -0.432(13) 0.634(4) 0.0233(15) Uiso d PDU 0.056(2) A 2 C
H14' 0.8012 -0.4525 0.5951 0.028 Uiso calc PR 0.056(2) A 2 H
C15 0.57075(17) 0.0648(4) 0.59562(11) 0.0226(5) Uani d . 1 A . C
N2 0.49674(14) 0.1743(3) 0.60393(10) 0.0290(5) Uani d . 1 . . N

loop_
_atom_site_aniso_label
_atom_site_aniso_U_11
_atom_site_aniso_U_22
_atom_site_aniso_U_33
_atom_site_aniso_U_12
_atom_site_aniso_U_13
_atom_site_aniso_U_23
C1 0.0268(12) 0.0266(12) 0.0140(9) -0.0006(10) 0.0029(9) -0.0013(9)
C2 0.0295(13) 0.0303(13) 0.0145(9) 0.0001(10) 0.0024(9) -0.0003(9)
N1 0.0311(11) 0.0279(11) 0.0181(8) 0.0043(8) 0.0027(8) 0.0026(7)
C3 0.0283(12) 0.0264(12) 0.0148(9) -0.0014(10) 0.0007(9) -0.0023(9)
C4 0.0355(13) 0.0257(12) 0.0179(10) -0.0018(11) 0.0003(9) 0.0019(9)
C5 0.0303(13) 0.0343(13) 0.0204(10) -0.0047(11) 0.0028(9) -0.0009(10)
C6 0.0247(12) 0.0358(13) 0.0224(10) 0.0003(10) 0.0003(9) -0.0022(10)
C7 0.0270(12) 0.0275(12) 0.0169(9) 0.0002(10) -0.0010(9) 0.0010(9)
C8 0.0248(12) 0.0286(12) 0.0131(9) -0.0012(10) -0.0001(8) -0.0028(9)
C9 0.0252(12) 0.0280(12) 0.0161(9) 0.0018(9) 0.0013(8) -0.0022(9)
C10 0.0266(12) 0.0259(12) 0.0149(9) -0.0018(9) -0.0005(8) -0.0028(9)
C11 0.0234(11) 0.0269(13) 0.0132(12) -0.0007(10) 0.0004(11) -0.0002(9)
C12 0.0229(13) 0.0289(14) 0.0153(11) -0.0018(10) 0.0021(11) -0.0020(9)
C13 0.0205(16) 0.0365(14) 0.0230(14) 0.0010(12) 0.0093(11) -0.0067(11)
S1 0.0281(4) 0.0301(4) 0.0163(3) -0.0002(3) 0.0032(2) 0.0030(3)
C14 0.0265(11) 0.0262(14) 0.0176(11) 0.0021(11) 0.0021(9) 0.0019(10)
C11' 0.023(2) 0.026(2) 0.018(2) 0.000(2) 0.002(2) -0.001(2)
C15 0.0301(13) 0.0259(12) 0.0118(9) -0.0027(11) 0.0013(9) 0.0004(9)
N2 0.0308(12) 0.0351(12) 0.0214(9) 0.0031(9) 0.0049(8) 0.0015(8)

loop_
_atom_type_symbol
_atom_type_description
_atom_type_scat_dispersion_real
_atom_type_scat_dispersion_imag
_atom_type_scat_source
C C .0033 .0016 'International Tables Vol C Tables 4.2.6.8 and 6.1.1.4'
H H .0000 .0000 'International Tables Vol C Tables 4.2.6.8 and 6.1.1.4'
N N .0061 .0033 'International Tables Vol C Tables 4.2.6.8 and 6.1.1.4'
S S .1246 .1234 'International Tables Vol C Tables 4.2.6.8 and 6.1.1.4'

loop_
_geom_angle_atom_site_label_1
_geom_angle_atom_site_label_2
_geom_angle_atom_site_label_3
_geom_angle
_geom_angle_publ_flag
C2 C1 C9 130.43(19) y
C2 C1 C8 105.62(18) ?
C9 C1 C8 123.84(19) ?
N1 C2 C1 109.98(19) ?
N1 C2 H2 125.0 ?
C1 C2 H2 125.0 ?
C2 N1 C3 109.84(17) ?
C2 N1 H1 125.1 ?
C3 N1 H1 125.1 ?
N1 C3 C4 130.5(2) ?
N1 C3 C8 107.33(17) ?
C4 C3 C8 122.1(2) ?
C5 C4 C3 117.3(2) ?
C5 C4 H4 121.4 ?
C3 C4 H4 121.4 ?
C4 C5 C6 121.2(2) ?
C4 C5 H5 119.4 ?
C6 C5 H5 119.4 ?
C7 C6 C5 121.2(2) ?
C7 C6 H6 119.4 ?
C5 C6 H6 119.4 ?
C6 C7 C8 118.8(2) ?
C6 C7 H7 120.6 ?
C8 C7 H7 120.6 ?
C7 C8 C3 119.39(19) ?
C7 C8 C1 133.4(2) ?
C3 C8 C1 107.22(18) ?
C10 C9 C1 130.2(2) y
C10 C9 H9 114.9 ?
C1 C9 H9 114.9 ?
C11' C10 C9 121(3) ?
C11' C10 C15 119(3) ?
C9 C10 C15 120.07(19) y
C9 C10 C11 124.4(2) y
C15 C10 C11 115.4(2) y
C14 C11 C12 111.23(19) ?
C14 C11 C10 124.2(2) y
C12 C11 C10 124.5(2) ?
C13 C12 C11 114.5(2) ?
C13 C12 H12 122.7 ?
C11 C12 H12 122.7 ?
C12 C13 S1 109.4(2) ?
C12 C13 H13 125.3 ?
S1 C13 H13 125.3 ?
C14 S1 C13 92.51(16) ?
C11 C14 S1 112.37(18) ?
C11 C14 H14 123.8 ?
S1 C14 H14 123.8 ?
C10 C11' C14' 133(4) ?
C10 C11' C12' 116(4) ?
C14' C11' C12' 110.5(10) ?
C13' C12' C11' 113.3(13) ?
C13' C12' H12' 123.3 ?
C11' C12' H12' 123.3 ?
C12' C13' S1' 107.8(12) ?
C12' C13' H13' 126.1 ?
S1' C13' H13' 126.1 ?
C14' S1' C13' 90.9(9) ?
C11' C14' S1' 112.0(11) ?
C11' C14' H14' 124.0 ?
S1' C14' H14' 124.0 ?
N2 C15 C10 178.3(2) ?

loop_
_geom_bond_atom_site_label_1
_geom_bond_atom_site_label_2
_geom_bond_site_symmetry_2
_geom_bond_distance
_geom_bond_publ_flag
C1 C2 . 1.386(3) ?
C1 C9 . 1.433(3) y
C1 C8 . 1.449(3) ?
C2 N1 . 1.359(3) y
C2 H2 . 0.9500 ?
N1 C3 . 1.376(3) ?
N1 H1 . 0.8800 ?
C3 C4 . 1.394(3) ?
C3 C8 . 1.408(3) ?
C4 C5 . 1.383(3) ?
C4 H4 . 0.9500 ?
C5 C6 . 1.403(3) ?
C5 H5 . 0.9500 ?
C6 C7 . 1.379(3) ?
C6 H6 . 0.9500 ?
C7 C8 . 1.394(3) ?
C7 H7 . 0.9500 ?
C9 C10 . 1.356(3) y
C9 H9 . 0.9500 ?
C10 C11' . 1.23(2) ?
C10 C15 . 1.438(3) y
C10 C11 . 1.485(3) y
C11 C14 . 1.374(3) ?
C11 C12 . 1.424(3) ?
C12 C13 . 1.359(4) ?
C12 H12 . 0.9500 ?
C13 S1 . 1.748(3) y
C13 H13 . 0.9500 ?
S1 C14 . 1.693(2) y
C14 H14 . 0.9500 ?
C11' C14' . 1.378(10) ?
C11' C12' . 1.427(10) ?
C12' C13' . 1.355(11) ?
C12' H12' . 0.9500 ?
C13' S1' . 1.759(10) ?
C13' H13' . 0.9500 ?
S1' C14' . 1.696(10) ?
C14' H14' . 0.9500 ?
C15 N2 . 1.147(3) y

loop_
_geom_hbond_atom_site_label_D
_geom_hbond_atom_site_label_H
_geom_hbond_atom_site_label_A
_geom_hbond_site_symmetry_A
_geom_hbond_distance_DH
_geom_hbond_distance_HA
_geom_hbond_distance_DA
_geom_hbond_angle_DHA
N1 H1 N2 3_666 0.88 2.23 2.971(3) 141

loop_
_geom_torsion_atom_site_label_1
_geom_torsion_atom_site_label_2
_geom_torsion_atom_site_label_3
_geom_torsion_atom_site_label_4
_geom_torsion
_geom_torsion_publ_flag
C9 C1 C2 N1 175.73(19) y
C8 C1 C2 N1 -0.5(2) ?
C1 C2 N1 C3 -0.2(2) ?
C2 N1 C3 C4 -179.3(2) ?
C2 N1 C3 C8 0.8(2) ?
N1 C3 C4 C5 -179.5(2) ?
C8 C3 C4 C5 0.4(3) ?
C3 C4 C5 C6 1.0(3) ?
C4 C5 C6 C7 -1.4(3) ?
C5 C6 C7 C8 0.2(3) ?
C6 C7 C8 C3 1.1(3) ?
C6 C7 C8 C1 -179.5(2) ?
N1 C3 C8 C7 178.44(17) ?
C4 C3 C8 C7 -1.5(3) ?
N1 C3 C8 C1 -1.1(2) ?
C4 C3 C8 C1 178.97(18) ?
C2 C1 C8 C7 -178.5(2) ?
C9 C1 C8 C7 5.0(3) ?
C2 C1 C8 C3 1.0(2) ?
C9 C1 C8 C3 -175.56(18) ?
C2 C1 C9 C10 -7.4(4) y
C8 C1 C9 C10 168.2(2) ?
C1 C9 C10 C11' -177(5) ?
C1 C9 C10 C15 2.4(3) ?
C1 C9 C10 C11 -174.7(3) y
C9 C10 C11 C14 168.7(3) y
C15 C10 C11 C14 -8.5(5) ?
C9 C10 C11 C12 -9.0(6) ?
C15 C10 C11 C12 173.8(4) ?
C14 C11 C12 C13 -0.9(6) ?
C10 C11 C12 C13 177.1(5) ?
C11 C12 C13 S1 0.6(6) ?
C12 C13 S1 C14 -0.1(4) ?
C12 C11 C14 S1 0.8(5) ?
C10 C11 C14 S1 -177.2(3) ?
C13 S1 C14 C11 -0.4(3) ?
C9 C10 C11' C14' -7(13) ?
C15 C10 C11' C14' 174(9) ?
C9 C10 C11' C12' 164(4) ?
C15 C10 C11' C12' -15(9) ?
C10 C11' C12' C13' -160(7) ?
C14' C11' C12' C13' 13(9) ?
C11' C12' C13' S1' -23(6) ?
C12' C13' S1' C14' 22(5) ?
C10 C11' C14' S1' 175(9) ?
C12' C11' C14' S1' 4(10) ?
C13' S1' C14' C11' -15(8) ?
